data_7119151
loop_
_publ_author_name
'Guo-Hong Ning'
'Kazuki Matsumura'
'Yasuhide Inokuma'
'Makoto Fujita'

_publ_section_title
;
 A saccharide-based crystalline sponge for hydrophilic guests
;
_journal_name_full Chem.Commun.
_journal_page_first 7013
_journal_volume 52
_journal_year 2016
_chemical_absolute_configuration rm
_chemical_formula_moiety 'C18 H25 Na O12, 0.765(C3 H6 O), 0.5(H2 O), 0.734(O)'
_chemical_formula_sum 'C20.29 H30.59 Na O14'
_chemical_formula_weight 1043.19
_space_group_crystal_system monoclinic
_space_group_IT_number 4
_space_group_name_Hall 'P 2yb'
_space_group_name_H-M_alt 'P 1 21 1'
_symmetry_space_group_name_Hall 'P 2yb'
_symmetry_space_group_name_H-M 'P 1 21 1'
_atom_sites_solution_hydrogens mixed
_audit_creation_method SHELXL-2014/7
_audit_update_record
;
2016-03-28 deposited with the CCDC.
2016-05-03 downloaded from the CCDC.
;
_cell_angle_alpha 90
_cell_angle_beta 102.4297(15)
_cell_angle_gamma 90
_cell_formula_units_Z 4
_cell_length_a 6.6239(5)
_cell_length_b 24.7720(17)
_cell_length_c 14.6783(10)
_cell_measurement_reflns_used 9805
_cell_measurement_temperature 93(2)
_cell_measurement_theta_max 33.67
_cell_measurement_theta_min 2.85
_cell_volume 2352.1(3)
_computing_cell_refinement 'Bruker SAINT'
_computing_data_collection 'Bruker APEX2'
_computing_data_reduction 'Bruker SAINT'
_computing_molecular_graphics 'Bruker SHELXTL'
_computing_publication_material 'Bruker SHELXTL'
_computing_structure_refinement 'SHELXL-2014/7 (Sheldrick, 2014)'
_computing_structure_solution 'SHELXS-97 (Sheldrick 2008)'
_diffrn_ambient_temperature 93(2)
_diffrn_detector_area_resol_mean 8.33
_diffrn_measured_fraction_theta_full 0.993
_diffrn_measured_fraction_theta_max 0.995
_diffrn_measurement_device_type 'Bruker APEX-II CCD'
_diffrn_measurement_method '\f and \w scans'
_diffrn_radiation_type MoK\a
_diffrn_radiation_wavelength 0.71073
_diffrn_reflns_av_R_equivalents 0.0258
_diffrn_reflns_av_unetI/netI 0.0329
_diffrn_reflns_Laue_measured_fraction_full 0.993
_diffrn_reflns_Laue_measured_fraction_max 0.995
_diffrn_reflns_limit_h_max 10
_diffrn_reflns_limit_h_min -10
_diffrn_reflns_limit_k_max 38
_diffrn_reflns_limit_k_min -38
_diffrn_reflns_limit_l_max 22
_diffrn_reflns_limit_l_min -22
_diffrn_reflns_number 48209
_diffrn_reflns_point_group_measured_fraction_full 0.993
_diffrn_reflns_point_group_measured_fraction_max 0.993
_diffrn_reflns_theta_full 25.242
_diffrn_reflns_theta_max 33.682
_diffrn_reflns_theta_min 2.847
_exptl_absorpt_coefficient_mu 0.140
_exptl_absorpt_correction_T_max 0.7457
_exptl_absorpt_correction_T_min 0.6521
_exptl_absorpt_correction_type none
_exptl_crystal_colour colourless
_exptl_crystal_density_diffrn 1.473
_exptl_crystal_density_method 'not measured'
_exptl_crystal_description rod
_exptl_crystal_F_000 1102
_exptl_crystal_size_max 0.230
_exptl_crystal_size_mid 0.130
_exptl_crystal_size_min 0.080
_refine_diff_density_max 0.714
_refine_diff_density_min -0.745
_refine_diff_density_rms 0.097
_refine_ls_abs_structure_details
; 
 Flack x determined using 7777 quotients [(I+)-(I-)]/[(I+)+(I-)] 
 (Parsons, Flack and Wagner, Acta Cryst. B69 (2013) 249-259). 
;
_refine_ls_abs_structure_Flack 0.00(5)
_refine_ls_extinction_coef .
_refine_ls_extinction_method none
_refine_ls_goodness_of_fit_ref 1.170
_refine_ls_hydrogen_treatment mixed
_refine_ls_matrix_type full
_refine_ls_number_parameters 686
_refine_ls_number_reflns 18582
_refine_ls_number_restraints 4
_refine_ls_restrained_S_all 1.170
_refine_ls_R_factor_all 0.0674
_refine_ls_R_factor_gt 0.0645
_refine_ls_shift/su_max 0.000
_refine_ls_shift/su_mean 0.000
_refine_ls_structure_factor_coef Fsqd
_refine_ls_weighting_details 'w=1/[\s^2^(Fo^2^)+(0.0561P)^2^+3.4862P] where P=(Fo^2^+2Fc^2^)/3'
_refine_ls_weighting_scheme calc
_refine_ls_wR_factor_gt 0.1633
_refine_ls_wR_factor_ref 0.1648
_reflns_Friedel_coverage 0.958
_reflns_Friedel_fraction_full 0.993
_reflns_Friedel_fraction_max 0.991
_reflns_number_gt 17769
_reflns_number_total 18582
_reflns_threshold_expression 'I > 2\s(I)'
_cod_data_source_file c6cc03026b2.cif
_cod_data_source_block p21**
_cod_depositor_comments
;

2023-11-22
Z value and formula fixed to values more according to usual
chemical conventions.                 miguel
;
_cod_original_formula_sum 'C40.59 H61.19 Na2 O28'
_cod_original_formula_weight 1043.19
_cod_original_formula_moiety '2(C18 H25 Na O12), 1.531(C3 H6 O), H2 O, 1.469(O)'
_cod_original_formula_units_Z 2
_cod_database_code 7119151
_shelx_shelxl_version_number 2014/7
_shelx_space_group_comment
; 
The symmetry employed for this shelxl refinement is uniquely defined 
by the following loop, which should always be used as a source of 
symmetry information in preference to the above space-group names. 
They are only intended as comments. 
;
_shelx_estimated_absorpt_t_min 0.969
_shelx_estimated_absorpt_t_max 0.989

loop_
_space_group_symop_operation_xyz
'x, y, z'
'-x, y+1/2, -z'

loop_
_atom_site_label
_atom_site_type_symbol
_atom_site_fract_x
_atom_site_fract_y
_atom_site_fract_z
_atom_site_U_iso_or_equiv
_atom_site_adp_type
_atom_site_occupancy
_atom_site_site_symmetry_order
_atom_site_calc_flag
_atom_site_refinement_flags_posn
_atom_site_refinement_flags_adp
_atom_site_refinement_flags_occupancy
_atom_site_disorder_assembly
_atom_site_disorder_group
O1 O -0.1817(3) 0.16764(9) 0.41864(16) 0.0112(4) Uani 1 1 d . . . . .
C1 C -0.2748(5) 0.19207(12) 0.3330(2) 0.0111(5) Uani 1 1 d . . . . .
H1 H -0.1742 0.1907 0.2911 0.013 Uiso 1 1 calc R U . . .
C2 C -0.4726(5) 0.16309(12) 0.2841(2) 0.0111(5) Uani 1 1 d . . . . .
H2 H -0.5422 0.1840 0.2278 0.013 Uiso 1 1 calc R U . . .
C3 C -0.6200(5) 0.15649(12) 0.3508(2) 0.0116(5) Uani 1 1 d . . . . .
H3 H -0.6648 0.1931 0.3674 0.014 Uiso 1 1 calc R U . . .
C4 C -0.5044(4) 0.12874(12) 0.4395(2) 0.0097(4) Uani 1 1 d . . . . .
H4 H -0.4534 0.0929 0.4225 0.012 Uiso 1 1 calc R U . . .
C5 C -0.3177(5) 0.16382(12) 0.4836(2) 0.0118(5) Uani 1 1 d . . . . .
H5 H -0.3661 0.2007 0.4965 0.014 Uiso 1 1 calc R U . . .
C6 C -0.1873(5) 0.14030(13) 0.5725(2) 0.0143(5) Uani 1 1 d . . . . .
H6 H -0.0631 0.1630 0.5935 0.017 Uiso 1 1 calc R U . . .
H6A H -0.2678 0.1406 0.6220 0.017 Uiso 1 1 calc R U . . .
O2 O -0.3264(4) 0.24703(9) 0.34442(19) 0.0138(4) Uani 1 1 d . . . . .
O3 O -0.4208(4) 0.11094(10) 0.25740(18) 0.0171(5) Uani 1 1 d . . . . .
H3A H -0.3975 0.1122 0.2034 0.026 Uiso 1 1 calc R U . . .
Na1 Na 0.0350(2) 0.08305(6) 0.42393(10) 0.0152(3) Uani 1 1 d . . . . .
O4 O -0.7983(4) 0.12601(11) 0.30977(18) 0.0167(5) Uani 1 1 d . . . . .
H4A H -0.8587 0.1409 0.2599 0.025 Uiso 1 1 calc R U . . .
O5 O -0.6390(4) 0.12036(10) 0.50165(17) 0.0141(4) Uani 1 1 d . . . . .
H5A H -0.5895 0.0964 0.5407 0.021 Uiso 1 1 calc R U . . .
O6 O -0.1249(3) 0.08622(10) 0.55836(17) 0.0135(4) Uani 1 1 d . . . . .
H6B H -0.2291 0.0660 0.5482 0.020 Uiso 1 1 calc R U . . .
C7 C -0.1641(5) 0.28365(12) 0.3604(2) 0.0118(5) Uani 1 1 d . . . . .
C8 C -0.2172(5) 0.33826(12) 0.3541(2) 0.0121(5) Uani 1 1 d . . . . .
H8 H -0.3585 0.3487 0.3413 0.015 Uiso 1 1 calc R U . . .
C9 C -0.0625(5) 0.37755(12) 0.3668(2) 0.0127(5) Uani 1 1 d . . . . .
H9 H -0.0984 0.4147 0.3624 0.015 Uiso 1 1 calc R U . . .
C10 C 0.1445(5) 0.36218(12) 0.3857(2) 0.0118(5) Uani 1 1 d . . . . .
C11 C 0.1979(5) 0.30793(14) 0.3942(3) 0.0199(7) Uani 1 1 d . . . . .
H11 H 0.3393 0.2975 0.4079 0.024 Uiso 1 1 calc R U . . .
C12 C 0.0431(5) 0.26866(14) 0.3823(3) 0.0206(7) Uani 1 1 d . . . . .
H12 H 0.0795 0.2316 0.3893 0.025 Uiso 1 1 calc R U . . .
O7 O 0.2042(3) 0.46429(9) 0.48899(16) 0.0111(4) Uani 1 1 d . . . . .
C13 C 0.2733(5) 0.45330(12) 0.4063(2) 0.0106(5) Uani 1 1 d . . . . .
H13 H 0.1645 0.4653 0.3517 0.013 Uiso 1 1 calc R U . . .
C14 C 0.4758(4) 0.48282(12) 0.4034(2) 0.0103(5) Uani 1 1 d . . . . .
H14 H 0.5261 0.4697 0.3478 0.012 Uiso 1 1 calc R U . . .
C15 C 0.6385(4) 0.46799(12) 0.4917(2) 0.0114(5) Uani 1 1 d . . . . .
H15 H 0.6813 0.4296 0.4865 0.014 Uiso 1 1 calc R U . . .
C16 C 0.5584(5) 0.47442(13) 0.5807(2) 0.0121(5) Uani 1 1 d . . . . .
H16 H 0.5496 0.5137 0.5951 0.015 Uiso 1 1 calc R U . . .
C17 C 0.3458(5) 0.44837(13) 0.5731(2) 0.0124(5) Uani 1 1 d . . . . .
H17 H 0.3619 0.4082 0.5730 0.015 Uiso 1 1 calc R U . . .
C18 C 0.2444(5) 0.46435(16) 0.6536(2) 0.0174(6) Uani 1 1 d . . . . .
H18 H 0.1116 0.4448 0.6471 0.021 Uiso 1 1 calc R U . . .
H18A H 0.3351 0.4532 0.7134 0.021 Uiso 1 1 calc R U . . .
O8 O 0.3110(4) 0.39739(9) 0.39621(19) 0.0139(4) Uani 1 1 d . . . . .
O9 O 0.4414(3) 0.53872(9) 0.39378(16) 0.0116(4) Uani 1 1 d . . . . .
O10 O 0.8163(4) 0.50196(10) 0.49892(19) 0.0146(4) Uani 1 1 d . . . . .
H10 H 0.7918 0.5323 0.5196 0.022 Uiso 1 1 calc R U . . .
O11 O 0.7024(4) 0.44879(12) 0.65470(18) 0.0187(5) Uani 1 1 d . . . . .
H11A H 0.7133 0.4670 0.7038 0.028 Uiso 1 1 calc R U . . .
O12 O 0.2071(4) 0.52086(12) 0.6563(2) 0.0207(5) Uani 1 1 d . . . . .
H12A H 0.3144 0.5364 0.6854 0.031 Uiso 1 1 calc R U . . .
O13 O 0.3592(3) 0.52562(9) 0.05213(17) 0.0122(4) Uani 1 1 d . . . . .
C19 C 0.3344(5) 0.50156(12) 0.1366(2) 0.0128(5) Uani 1 1 d . . . . .
H19 H 0.4701 0.5034 0.1823 0.015 Uiso 1 1 calc R U . . .
C20 C 0.1713(5) 0.52998(12) 0.1802(2) 0.0124(5) Uani 1 1 d . . . . .
H20 H 0.1335 0.5052 0.2277 0.015 Uiso 1 1 calc R U . . .
C21 C -0.0254(5) 0.54275(13) 0.1071(2) 0.0118(5) Uani 1 1 d . . . . .
H21 H -0.1005 0.5081 0.0889 0.014 Uiso 1 1 calc R U . . .
C22 C 0.0255(4) 0.56721(11) 0.0203(2) 0.0091(4) Uani 1 1 d . . . . .
H22 H 0.0988 0.6022 0.0374 0.011 Uiso 1 1 calc R U . . .
C23 C 0.1693(4) 0.52904(12) -0.0172(2) 0.0110(5) Uani 1 1 d . . . . .
H23 H 0.1045 0.4925 -0.0276 0.013 Uiso 1 1 calc R U . . .
C24 C 0.2237(5) 0.54884(13) -0.1063(2) 0.0136(5) Uani 1 1 d . . . . .
H24 H 0.3314 0.5251 -0.1222 0.016 Uiso 1 1 calc R U . . .
H24A H 0.0998 0.5466 -0.1578 0.016 Uiso 1 1 calc R U . . .
O14 O 0.2755(4) 0.44649(10) 0.1243(2) 0.0170(5) Uani 1 1 d . . . . .
O15 O 0.2597(4) 0.57745(10) 0.22669(17) 0.0145(4) Uani 1 1 d . . . . .
H15A H 0.3444 0.5689 0.2758 0.022 Uiso 1 1 calc R U . . .
O16 O -0.1605(4) 0.57805(12) 0.13994(17) 0.0184(5) Uani 1 1 d . . . . .
H16A H -0.1095 0.5864 0.1956 0.028 Uiso 1 1 calc R U . . .
O17 O -0.1628(3) 0.57752(9) -0.04692(15) 0.0107(4) Uani 1 1 d . . . . .
H17A H -0.1470 0.6046 -0.0790 0.016 Uiso 1 1 calc R U . . .
O18 O 0.2978(4) 0.60353(9) -0.09794(17) 0.0126(4) Uani 1 1 d . . . . .
H18B H 0.1997 0.6245 -0.0950 0.019 Uiso 1 1 calc R U . . .
Na2 Na 0.5730(2) 0.61351(6) 0.03049(10) 0.0143(2) Uani 1 1 d . . . . .
C25 C 0.4331(5) 0.41016(13) 0.1203(3) 0.0158(6) Uani 1 1 d . . . . .
C26 C 0.6192(6) 0.42518(15) 0.0982(4) 0.0293(10) Uani 1 1 d . . . . .
H26 H 0.6433 0.4619 0.0849 0.035 Uiso 1 1 calc R U . . .
C27 C 0.7699(6) 0.38646(15) 0.0956(4) 0.0291(10) Uani 1 1 d . . . . .
H27 H 0.8988 0.3969 0.0825 0.035 Uiso 1 1 calc R U . . .
C28 C 0.7322(5) 0.33257(12) 0.1121(2) 0.0129(5) Uani 1 1 d . . . . .
C29 C 0.5471(5) 0.31765(12) 0.1341(2) 0.0129(5) Uani 1 1 d . . . . .
H29 H 0.5218 0.2809 0.1461 0.016 Uiso 1 1 calc R U . . .
C30 C 0.3976(5) 0.35672(12) 0.1388(2) 0.0131(5) Uani 1 1 d . . . . .
H30 H 0.2712 0.3465 0.1547 0.016 Uiso 1 1 calc R U . . .
O19 O 0.7216(3) 0.22681(9) 0.01889(17) 0.0117(4) Uani 1 1 d . . . . .
C31 C 0.8542(5) 0.24153(12) 0.1043(2) 0.0113(5) Uani 1 1 d . . . . .
H31 H 0.7862 0.2317 0.1565 0.014 Uiso 1 1 calc R U . . .
C32 C 1.0631(4) 0.21281(12) 0.1190(2) 0.0102(5) Uani 1 1 d . . . . .
H32 H 1.1552 0.2284 0.1759 0.012 Uiso 1 1 calc R U . . .
C33 C 1.1593(4) 0.22495(12) 0.0354(2) 0.0109(5) Uani 1 1 d . . . . .
H33 H 1.1949 0.2642 0.0368 0.013 Uiso 1 1 calc R U . . .
C34 C 1.0154(5) 0.21263(14) -0.0575(2) 0.0147(5) Uani 1 1 d . . . . .
H34 H 1.0023 0.1726 -0.0656 0.018 Uiso 1 1 calc R U . . .
C35 C 0.8001(5) 0.23708(13) -0.0642(2) 0.0131(5) Uani 1 1 d . . . . .
H35 H 0.8094 0.2770 -0.0724 0.016 Uiso 1 1 calc R U . . .
C36 C 0.6373(5) 0.21479(14) -0.1446(2) 0.0157(5) Uani 1 1 d . . . . .
H36 H 0.5078 0.2357 -0.1501 0.019 Uiso 1 1 calc R U . . .
H36A H 0.6854 0.2191 -0.2035 0.019 Uiso 1 1 calc R U . . .
O20 O 0.5971(4) 0.15907(10) -0.13097(18) 0.0167(4) Uani 1 1 d . . . . .
H20A H 0.6283 0.1407 -0.1741 0.025 Uiso 1 1 calc R U . . .
O21 O 0.8945(4) 0.29772(9) 0.10820(19) 0.0136(4) Uani 1 1 d . . . . .
O22 O 1.0395(3) 0.15771(9) 0.13493(15) 0.0098(4) Uani 1 1 d . . . . .
O23 O 1.3469(3) 0.19458(10) 0.04515(19) 0.0144(4) Uani 1 1 d . . . . .
H23A H 1.4370 0.2136 0.0280 0.022 Uiso 1 1 calc R U . . .
O24 O 1.1045(5) 0.23453(19) -0.1295(2) 0.0373(9) Uani 1 1 d . . . . .
H24B H 1.0170 0.2338 -0.1803 0.056 Uiso 1 1 calc R U . . .
O1W O 0.2047(5) 0.04955(16) 0.69237(19) 0.0289(7) Uani 1 1 d D . . . .
H1W H 0.309(6) 0.043(2) 0.669(4) 0.028(15) Uiso 1 1 d D . . . .
H2W H 0.114(8) 0.058(3) 0.645(3) 0.05(2) Uiso 1 1 d D . . . .
O2W O 0.3222(6) 0.02058(14) 0.2083(3) 0.0217(9) Uani 0.797(12) 1 d . . P A 1
O1A O 0.5375(15) 0.8511(3) 0.2016(5) 0.047(2) Uani 0.531(11) 1 d . . P B 3
C1A C 0.4260(19) 0.8867(5) 0.1338(7) 0.040(2) Uani 0.531(11) 1 d . . P B 3
H37 H 0.4403 0.9259 0.1463 0.048 Uiso 0.531(11) 1 calc R U P B 3
H38 H 0.2878 0.8750 0.0991 0.048 Uiso 0.531(11) 1 calc R U P B 3
C2A C 0.6032(15) 0.8580(4) 0.1170(6) 0.0299(18) Uani 0.531(11) 1 d . . P B 3
H39 H 0.5667 0.8270 0.0730 0.036 Uiso 0.531(11) 1 calc R U P B 3
C3A C 0.811(2) 0.8798(4) 0.1203(7) 0.041(2) Uani 0.531(11) 1 d . . P B 3
H40 H 0.8343 0.8823 0.0568 0.061 Uiso 0.531(11) 1 calc R U P B 3
H41 H 0.8218 0.9158 0.1486 0.061 Uiso 0.531(11) 1 calc R U P B 3
H42 H 0.9141 0.8558 0.1576 0.061 Uiso 0.531(11) 1 calc R U P B 3
O1B O 0.0834(19) 0.7511(4) 0.3159(6) 0.124(4) Uani 1 1 d . . . . .
C1B C -0.033(3) 0.7934(6) 0.3634(12) 0.125(5) Uani 1 1 d . . . . .
H43 H -0.1616 0.8092 0.3263 0.150 Uiso 1 1 calc R U . . .
H44 H -0.0268 0.7897 0.4311 0.150 Uiso 1 1 calc R U . . .
C2B C 0.156(2) 0.8029(4) 0.3337(9) 0.088(3) Uani 1 1 d . . . . .
H45 H 0.1417 0.8263 0.2772 0.105 Uiso 1 1 calc R U . . .
C3B C 0.343(2) 0.8077(4) 0.3973(8) 0.092(4) Uani 1 1 d . . . . .
H46 H 0.3808 0.8459 0.4052 0.138 Uiso 1 1 calc R U . . .
H47 H 0.3293 0.7926 0.4574 0.138 Uiso 1 1 calc R U . . .
H48 H 0.4499 0.7880 0.3742 0.138 Uiso 1 1 calc R U . . .
O3W O 0.323(4) -0.0151(8) 0.1612(15) 0.043(6) Uani 0.203(12) 1 d . . P A 2
O4W O 0.994(6) 0.862(3) 0.151(4) 0.33(4) Uani 0.469(11) 1 d . . P B 4

loop_
_atom_site_aniso_label
_atom_site_aniso_U_11
_atom_site_aniso_U_22
_atom_site_aniso_U_33
_atom_site_aniso_U_23
_atom_site_aniso_U_13
_atom_site_aniso_U_12
O1 0.0090(9) 0.0118(9) 0.0132(9) 0.0038(7) 0.0033(7) 0.0004(7)
C1 0.0095(11) 0.0099(11) 0.0149(12) 0.0017(9) 0.0050(9) 0.0008(9)
C2 0.0114(11) 0.0103(11) 0.0117(11) 0.0001(9) 0.0029(9) 0.0011(9)
C3 0.0095(11) 0.0100(11) 0.0158(12) 0.0001(9) 0.0039(9) -0.0011(9)
C4 0.0091(11) 0.0109(11) 0.0095(11) 0.0013(9) 0.0029(9) -0.0008(9)
C5 0.0102(11) 0.0113(12) 0.0138(12) -0.0001(9) 0.0020(9) -0.0008(9)
C6 0.0137(13) 0.0156(13) 0.0136(13) -0.0002(10) 0.0030(10) -0.0019(10)
O2 0.0099(9) 0.0076(9) 0.0247(12) 0.0019(8) 0.0056(8) -0.0018(7)
O3 0.0282(13) 0.0102(9) 0.0151(10) -0.0006(8) 0.0097(9) 0.0028(9)
Na1 0.0118(6) 0.0147(6) 0.0208(6) 0.0045(5) 0.0073(5) 0.0016(5)
O4 0.0122(10) 0.0208(11) 0.0154(10) 0.0077(9) -0.0008(8) -0.0061(8)
O5 0.0123(9) 0.0182(11) 0.0131(10) 0.0055(8) 0.0057(8) 0.0014(8)
O6 0.0096(9) 0.0153(10) 0.0155(10) 0.0026(8) 0.0024(7) 0.0005(7)
C7 0.0092(11) 0.0097(11) 0.0171(13) 0.0008(9) 0.0043(10) -0.0010(9)
C8 0.0095(11) 0.0093(11) 0.0173(13) -0.0001(10) 0.0026(10) -0.0003(9)
C9 0.0100(12) 0.0102(11) 0.0168(13) -0.0017(10) 0.0003(10) 0.0002(9)
C10 0.0091(11) 0.0118(12) 0.0153(13) -0.0004(10) 0.0041(9) -0.0016(9)
C11 0.0087(12) 0.0131(13) 0.038(2) 0.0027(13) 0.0058(12) -0.0003(10)
C12 0.0086(12) 0.0111(12) 0.042(2) 0.0052(13) 0.0050(13) 0.0016(10)
O7 0.0094(9) 0.0136(9) 0.0108(9) -0.0015(7) 0.0032(7) 0.0007(7)
C13 0.0096(11) 0.0095(11) 0.0127(12) -0.0019(9) 0.0027(9) -0.0012(9)
C14 0.0068(10) 0.0103(11) 0.0142(12) -0.0013(9) 0.0034(9) -0.0006(8)
C15 0.0071(11) 0.0118(11) 0.0153(12) -0.0007(10) 0.0027(9) -0.0007(9)
C16 0.0074(11) 0.0148(12) 0.0135(12) -0.0006(10) 0.0005(9) 0.0019(9)
C17 0.0076(11) 0.0160(12) 0.0130(12) 0.0036(10) 0.0011(9) -0.0002(9)
C18 0.0122(13) 0.0279(16) 0.0120(13) 0.0003(11) 0.0025(10) -0.0001(11)
O8 0.0086(9) 0.0101(9) 0.0238(12) -0.0040(8) 0.0051(8) -0.0021(7)
O9 0.0105(9) 0.0101(9) 0.0141(9) -0.0011(7) 0.0026(7) -0.0013(7)
O10 0.0074(9) 0.0130(10) 0.0234(12) -0.0038(8) 0.0035(8) -0.0009(7)
O11 0.0134(10) 0.0251(12) 0.0154(11) 0.0000(9) -0.0019(8) 0.0055(9)
O12 0.0143(11) 0.0287(13) 0.0197(12) -0.0094(10) 0.0052(9) -0.0023(9)
O13 0.0080(9) 0.0115(9) 0.0177(10) 0.0022(8) 0.0037(7) 0.0009(7)
C19 0.0092(11) 0.0080(11) 0.0214(14) 0.0031(10) 0.0038(10) 0.0008(9)
C20 0.0115(12) 0.0124(12) 0.0132(12) 0.0037(10) 0.0026(9) 0.0017(9)
C21 0.0081(11) 0.0141(12) 0.0124(12) 0.0031(10) 0.0005(9) 0.0024(9)
C22 0.0072(10) 0.0092(11) 0.0107(11) 0.0022(9) 0.0016(9) 0.0012(8)
C23 0.0074(10) 0.0104(11) 0.0161(12) 0.0004(9) 0.0044(9) 0.0014(9)
C24 0.0129(12) 0.0119(12) 0.0180(13) -0.0005(10) 0.0078(10) -0.0004(10)
O14 0.0081(9) 0.0075(9) 0.0358(14) 0.0016(9) 0.0055(9) 0.0017(7)
O15 0.0152(10) 0.0133(10) 0.0131(10) 0.0005(8) -0.0011(8) 0.0014(8)
O16 0.0132(10) 0.0317(14) 0.0118(10) 0.0042(9) 0.0061(8) 0.0095(9)
O17 0.0084(8) 0.0128(9) 0.0110(9) 0.0025(7) 0.0019(7) 0.0013(7)
O18 0.0095(9) 0.0118(9) 0.0175(10) 0.0012(8) 0.0054(8) 0.0009(7)
Na2 0.0086(5) 0.0161(6) 0.0190(6) 0.0041(5) 0.0048(5) 0.0026(4)
C25 0.0080(11) 0.0093(11) 0.0305(17) 0.0024(11) 0.0049(11) 0.0027(9)
C26 0.0158(15) 0.0098(13) 0.067(3) 0.0082(16) 0.0197(18) 0.0021(11)
C27 0.0142(15) 0.0113(14) 0.067(3) 0.0098(16) 0.0194(18) 0.0022(11)
C28 0.0092(11) 0.0102(11) 0.0196(14) 0.0018(10) 0.0039(10) 0.0010(9)
C29 0.0109(12) 0.0089(11) 0.0194(14) 0.0004(10) 0.0042(10) 0.0004(9)
C30 0.0102(12) 0.0080(11) 0.0218(15) 0.0024(10) 0.0047(10) 0.0009(9)
O19 0.0054(8) 0.0137(9) 0.0161(10) 0.0006(8) 0.0026(7) -0.0010(7)
C31 0.0083(11) 0.0086(11) 0.0177(13) -0.0005(9) 0.0046(9) -0.0009(9)
C32 0.0058(10) 0.0093(11) 0.0155(12) 0.0002(9) 0.0022(9) 0.0004(8)
C33 0.0064(11) 0.0097(11) 0.0169(13) 0.0015(9) 0.0035(9) -0.0002(8)
C34 0.0079(11) 0.0208(14) 0.0165(13) 0.0024(11) 0.0049(10) 0.0022(10)
C35 0.0094(11) 0.0145(13) 0.0157(13) 0.0033(10) 0.0036(10) -0.0016(9)
C36 0.0133(13) 0.0195(14) 0.0138(13) 0.0053(11) 0.0019(10) 0.0002(11)
O20 0.0200(11) 0.0140(10) 0.0173(11) -0.0034(8) 0.0066(9) -0.0019(9)
O21 0.0087(9) 0.0077(9) 0.0253(12) -0.0007(8) 0.0058(8) 0.0004(7)
O22 0.0092(8) 0.0085(8) 0.0110(9) 0.0010(7) 0.0009(7) 0.0001(7)
O23 0.0054(8) 0.0144(10) 0.0246(12) 0.0032(9) 0.0057(8) 0.0008(7)
O24 0.0202(13) 0.078(3) 0.0174(13) 0.0203(15) 0.0125(11) 0.0102(15)
O1W 0.0168(12) 0.059(2) 0.0115(11) 0.0027(12) 0.0041(9) 0.0136(13)
O2W 0.0243(17) 0.0160(16) 0.0219(17) 0.0048(12) -0.0011(12) -0.0018(12)
O1A 0.071(6) 0.043(4) 0.029(4) 0.001(3) 0.019(4) 0.007(4)
C1A 0.050(6) 0.041(5) 0.026(4) -0.008(4) -0.001(4) -0.003(4)
C2A 0.041(5) 0.028(4) 0.020(3) 0.007(3) 0.005(3) 0.007(3)
C3A 0.063(7) 0.031(4) 0.031(4) -0.002(4) 0.017(5) 0.003(4)
O1B 0.178(10) 0.112(7) 0.071(5) -0.007(5) 0.001(6) 0.051(7)
C1B 0.140(14) 0.122(12) 0.127(13) 0.009(9) 0.059(11) 0.036(10)
C2B 0.106(9) 0.060(5) 0.084(7) -0.017(5) -0.009(6) 0.009(5)
C3B 0.127(10) 0.055(5) 0.083(7) -0.003(5) 0.001(6) -0.036(6)
O3W 0.056(13) 0.027(9) 0.045(11) 0.017(8) 0.006(9) 0.007(8)
O4W 0.14(3) 0.49(9) 0.37(7) -0.24(7) 0.09(4) -0.06(4)

loop_
_atom_type_symbol
_atom_type_description
_atom_type_scat_dispersion_real
_atom_type_scat_dispersion_imag
_atom_type_scat_source
C C 0.0033 0.0016 'International Tables Vol C Tables 4.2.6.8 and 6.1.1.4'
H H 0.0000 0.0000 'International Tables Vol C Tables 4.2.6.8 and 6.1.1.4'
O O 0.0106 0.0060 'International Tables Vol C Tables 4.2.6.8 and 6.1.1.4'
Na Na 0.0362 0.0249 'International Tables Vol C Tables 4.2.6.8 and 6.1.1.4'

loop_
_geom_angle_atom_site_label_1
_geom_angle_atom_site_label_2
_geom_angle_atom_site_label_3
_geom_angle
_geom_angle_site_symmetry_1
_geom_angle_site_symmetry_3
C1 O1 C5 113.6(2) . .
C1 O1 Na1 121.20(18) . .
C5 O1 Na1 110.77(17) . .
O1 C1 O2 112.0(3) . .
O1 C1 C2 112.5(2) . .
O2 C1 C2 107.5(2) . .
O3 C2 C1 108.9(2) . .
O3 C2 C3 107.8(2) . .
C1 C2 C3 110.5(2) . .
O4 C3 C4 109.9(2) . .
O4 C3 C2 111.8(3) . .
C4 C3 C2 108.8(2) . .
O5 C4 C3 110.2(2) . .
O5 C4 C5 111.8(2) . .
C3 C4 C5 108.4(2) . .
O1 C5 C6 105.7(2) . .
O1 C5 C4 108.5(2) . .
C6 C5 C4 113.8(3) . .
O6 C6 C5 111.4(3) . .
C7 O2 C1 116.7(2) . .
O12 Na1 O5 159.78(11) 2_546 1_655
O12 Na1 O10 81.65(10) 2_546 2_646
O5 Na1 O10 82.12(9) 1_655 2_646
O12 Na1 O6 93.33(10) 2_546 .
O5 Na1 O6 96.10(9) 1_655 .
O10 Na1 O6 81.43(9) 2_646 .
O12 Na1 O4 107.63(11) 2_546 1_655
O5 Na1 O4 70.41(9) 1_655 1_655
O10 Na1 O4 119.13(10) 2_646 1_655
O6 Na1 O4 151.99(11) . 1_655
O12 Na1 O1 101.87(10) 2_546 .
O5 Na1 O1 98.16(9) 1_655 .
O10 Na1 O1 151.15(10) 2_646 .
O6 Na1 O1 69.83(8) . .
O4 Na1 O1 87.44(9) 1_655 .
C3 O4 Na1 113.44(19) . 1_455
C4 O5 Na1 112.06(18) . 1_455
C6 O6 Na1 109.71(19) . .
O2 C7 C12 123.7(3) . .
O2 C7 C8 116.6(3) . .
C12 C7 C8 119.7(3) . .
C7 C8 C9 119.9(3) . .
C10 C9 C8 119.9(3) . .
O8 C10 C11 114.7(3) . .
O8 C10 C9 125.1(3) . .
C11 C10 C9 120.2(3) . .
C10 C11 C12 119.8(3) . .
C7 C12 C11 120.3(3) . .
C13 O7 C17 114.4(2) . .
O7 C13 O8 111.9(2) . .
O7 C13 C14 112.2(2) . .
O8 C13 C14 106.7(2) . .
O9 C14 C13 110.4(2) . .
O9 C14 C15 112.9(2) . .
C13 C14 C15 108.7(2) . .
O10 C15 C16 107.9(2) . .
O10 C15 C14 109.7(2) . .
C16 C15 C14 112.8(2) . .
O11 C16 C15 107.9(2) . .
O11 C16 C17 108.7(3) . .
C15 C16 C17 112.3(3) . .
O7 C17 C16 111.5(2) . .
O7 C17 C18 106.2(2) . .
C16 C17 C18 112.6(3) . .
O12 C18 C17 112.5(3) . .
C10 O8 C13 118.1(2) . .
C15 O10 Na1 140.41(19) . 2_656
C18 O12 Na1 137.3(2) . 2_556
C19 O13 C23 113.2(2) . .
C19 O13 Na2 127.98(19) . .
C23 O13 Na2 105.96(17) . .
O13 C19 O14 111.9(3) . .
O13 C19 C20 113.3(2) . .
O14 C19 C20 107.1(2) . .
O15 C20 C21 111.5(2) . .
O15 C20 C19 108.9(2) . .
C21 C20 C19 111.7(3) . .
O16 C21 C22 108.2(2) . .
O16 C21 C20 113.3(3) . .
C22 C21 C20 111.3(2) . .
O17 C22 C21 109.4(2) . .
O17 C22 C23 112.3(2) . .
C21 C22 C23 108.9(2) . .
O13 C23 C24 107.2(2) . .
O13 C23 C22 107.5(2) . .
C24 C23 C22 113.2(2) . .
O18 C24 C23 111.8(3) . .
C25 O14 C19 116.1(2) . .
C21 O16 Na2 116.64(19) . 1_455
C22 O17 Na2 110.31(17) . 1_455
C24 O18 Na2 111.20(19) . .
O16 Na2 O20 98.41(10) 1_655 2_655
O16 Na2 O18 151.03(12) 1_655 .
O20 Na2 O18 99.33(10) 2_655 .
O16 Na2 O23 115.48(11) 1_655 2_755
O20 Na2 O23 94.15(10) 2_655 2_755
O18 Na2 O23 85.83(9) . 2_755
O16 Na2 O17 70.51(9) 1_655 1_655
O20 Na2 O17 163.78(11) 2_655 1_655
O18 Na2 O17 95.66(9) . 1_655
O23 Na2 O17 80.76(9) 2_755 1_655
O16 Na2 O13 87.24(10) 1_655 .
O20 Na2 O13 88.76(9) 2_655 .
O18 Na2 O13 70.48(8) . .
O23 Na2 O13 156.29(10) 2_755 .
O17 Na2 O13 102.11(9) 1_655 .
C30 C25 O14 116.8(3) . .
C30 C25 C26 119.9(3) . .
O14 C25 C26 123.3(3) . .
C25 C26 C27 120.0(3) . .
C28 C27 C26 120.0(3) . .
C29 C28 C27 120.0(3) . .
C29 C28 O21 125.1(3) . .
C27 C28 O21 114.8(3) . .
C28 C29 C30 120.0(3) . .
C25 C30 C29 120.1(3) . .
C31 O19 C35 115.7(2) . .
O19 C31 O21 111.4(3) . .
O19 C31 C32 112.1(2) . .
O21 C31 C32 107.1(2) . .
O22 C32 C33 114.0(2) . .
O22 C32 C31 110.3(2) . .
C33 C32 C31 108.4(2) . .
O23 C33 C34 110.3(3) . .
O23 C33 C32 108.6(2) . .
C34 C33 C32 113.1(2) . .
O24 C34 C33 108.1(3) . .
O24 C34 C35 109.3(3) . .
C33 C34 C35 111.9(3) . .
O19 C35 C36 105.5(2) . .
O19 C35 C34 112.0(3) . .
C36 C35 C34 113.6(3) . .
O20 C36 C35 111.4(3) . .
C36 O20 Na2 133.4(2) . 2_645
C28 O21 C31 118.2(2) . .
C33 O23 Na2 131.61(19) . 2_745
C2A O1A C1A 61.2(7) . .
O1A C1A C2A 59.4(7) . .
O1A C2A C1A 59.4(7) . .
O1A C2A C3A 118.7(8) . .
C1A C2A C3A 127.4(9) . .
C2B O1B C1B 58.1(9) . .
C2B C1B O1B 54.8(8) . .
O1B C2B C3B 115.6(10) . .
O1B C2B C1B 67.2(10) . .
C3B C2B C1B 121.4(13) . .

loop_
_geom_bond_atom_site_label_1
_geom_bond_atom_site_label_2
_geom_bond_distance
_geom_bond_site_symmetry_2
O1 C1 1.412(4) .
O1 C5 1.449(4) .
O1 Na1 2.532(3) .
C1 O2 1.423(4) .
C1 C2 1.530(4) .
C2 O3 1.414(4) .
C2 C3 1.533(4) .
C3 O4 1.422(4) .
C3 C4 1.524(4) .
C4 O5 1.422(4) .
C4 C5 1.536(4) .
C5 C6 1.517(5) .
C6 O6 1.430(4) .
O2 C7 1.387(4) .
Na1 O12 2.349(3) 2_546
Na1 O5 2.399(3) 1_655
Na1 O10 2.410(3) 2_646
Na1 O6 2.434(3) .
Na1 O4 2.441(3) 1_655
O4 Na1 2.440(3) 1_455
O5 Na1 2.399(3) 1_455
C7 C12 1.391(4) .
C7 C8 1.396(4) .
C8 C9 1.397(4) .
C9 C10 1.392(4) .
C10 O8 1.388(4) .
C10 C11 1.388(4) .
C11 C12 1.397(5) .
O7 C13 1.413(4) .
O7 C17 1.436(4) .
C13 O8 1.421(4) .
C13 C14 1.536(4) .
C14 O9 1.406(4) .
C14 C15 1.541(4) .
C15 O10 1.433(4) .
C15 C16 1.520(4) .
C16 O11 1.431(4) .
C16 C17 1.531(4) .
C17 C18 1.532(5) .
C18 O12 1.423(5) .
O10 Na1 2.410(3) 2_656
O12 Na1 2.349(3) 2_556
O13 C19 1.417(4) .
O13 C23 1.440(4) .
O13 Na2 2.653(3) .
C19 O14 1.420(4) .
C19 C20 1.540(4) .
C20 O15 1.421(4) .
C20 C21 1.532(4) .
C21 O16 1.409(4) .
C21 C22 1.512(4) .
C22 O17 1.437(4) .
C22 C23 1.526(4) .
C23 C24 1.512(4) .
C24 O18 1.437(4) .
O14 C25 1.389(4) .
O16 Na2 2.291(3) 1_455
O17 Na2 2.450(3) 1_455
O18 Na2 2.337(3) .
Na2 O16 2.291(3) 1_655
Na2 O20 2.331(3) 2_655
Na2 O23 2.408(3) 2_755
Na2 O17 2.450(3) 1_655
C25 C30 1.382(4) .
C25 C26 1.391(5) .
C26 C27 1.391(5) .
C27 C28 1.389(5) .
C28 C29 1.384(4) .
C28 O21 1.389(4) .
C29 C30 1.397(4) .
O19 C31 1.414(4) .
O19 C35 1.447(4) .
C31 O21 1.416(4) .
C31 C32 1.530(4) .
C32 O22 1.399(4) .
C32 C33 1.529(4) .
C33 O23 1.433(4) .
C33 C34 1.517(5) .
C34 O24 1.424(4) .
C34 C35 1.533(4) .
C35 C36 1.520(5) .
C36 O20 1.428(4) .
O20 Na2 2.331(3) 2_645
O23 Na2 2.408(3) 2_745
O1A C2A 1.412(11) .
O1A C1A 1.412(14) .
C1A C2A 1.437(15) .
C2A C3A 1.467(16) .
O1B C2B 1.374(15) .
O1B C1B 1.550(17) .
C1B C2B 1.43(2) .
C2B C3B 1.386(16) .

loop_
_geom_torsion_atom_site_label_1
_geom_torsion_atom_site_label_2
_geom_torsion_atom_site_label_3
_geom_torsion_atom_site_label_4
_geom_torsion
_geom_torsion_site_symmetry_1
_geom_torsion_site_symmetry_2
_geom_torsion_site_symmetry_3
_geom_torsion_site_symmetry_4
C5 O1 C1 O2 64.6(3) . . . .
Na1 O1 C1 O2 -159.62(17) . . . .
C5 O1 C1 C2 -56.6(3) . . . .
Na1 O1 C1 C2 79.1(3) . . . .
O1 C1 C2 O3 -66.1(3) . . . .
O2 C1 C2 O3 170.1(2) . . . .
O1 C1 C2 C3 52.1(3) . . . .
O2 C1 C2 C3 -71.7(3) . . . .
O3 C2 C3 O4 -56.6(3) . . . .
C1 C2 C3 O4 -175.4(2) . . . .
O3 C2 C3 C4 65.0(3) . . . .
C1 C2 C3 C4 -53.9(3) . . . .
O4 C3 C4 O5 -55.4(3) . . . .
C2 C3 C4 O5 -178.1(2) . . . .
O4 C3 C4 C5 -178.0(2) . . . .
C2 C3 C4 C5 59.3(3) . . . .
C1 O1 C5 C6 -176.3(2) . . . .
Na1 O1 C5 C6 43.3(3) . . . .
C1 O1 C5 C4 61.3(3) . . . .
Na1 O1 C5 C4 -79.1(2) . . . .
O5 C4 C5 O1 176.4(2) . . . .
C3 C4 C5 O1 -62.0(3) . . . .
O5 C4 C5 C6 59.0(3) . . . .
C3 C4 C5 C6 -179.4(3) . . . .
O1 C5 C6 O6 -65.4(3) . . . .
C4 C5 C6 O6 53.6(3) . . . .
O1 C1 O2 C7 75.1(3) . . . .
C2 C1 O2 C7 -160.8(3) . . . .
C4 C3 O4 Na1 35.7(3) . . . 1_455
C2 C3 O4 Na1 156.60(19) . . . 1_455
C3 C4 O5 Na1 46.7(3) . . . 1_455
C5 C4 O5 Na1 167.29(19) . . . 1_455
C5 C6 O6 Na1 51.9(3) . . . .
C1 O2 C7 C12 -12.1(5) . . . .
C1 O2 C7 C8 168.3(3) . . . .
O2 C7 C8 C9 -178.2(3) . . . .
C12 C7 C8 C9 2.1(5) . . . .
C7 C8 C9 C10 -0.1(5) . . . .
C8 C9 C10 O8 177.5(3) . . . .
C8 C9 C10 C11 -1.4(5) . . . .
O8 C10 C11 C12 -178.2(4) . . . .
C9 C10 C11 C12 0.8(6) . . . .
O2 C7 C12 C11 177.7(4) . . . .
C8 C7 C12 C11 -2.7(6) . . . .
C10 C11 C12 C7 1.2(6) . . . .
C17 O7 C13 O8 59.4(3) . . . .
C17 O7 C13 C14 -60.5(3) . . . .
O7 C13 C14 O9 -69.1(3) . . . .
O8 C13 C14 O9 168.0(2) . . . .
O7 C13 C14 C15 55.2(3) . . . .
O8 C13 C14 C15 -67.7(3) . . . .
O9 C14 C15 O10 -47.2(3) . . . .
C13 C14 C15 O10 -170.0(2) . . . .
O9 C14 C15 C16 73.1(3) . . . .
C13 C14 C15 C16 -49.6(3) . . . .
O10 C15 C16 O11 -71.1(3) . . . .
C14 C15 C16 O11 167.5(3) . . . .
O10 C15 C16 C17 169.2(2) . . . .
C14 C15 C16 C17 47.8(3) . . . .
C13 O7 C17 C16 56.2(3) . . . .
C13 O7 C17 C18 179.2(3) . . . .
O11 C16 C17 O7 -168.2(3) . . . .
C15 C16 C17 O7 -49.0(3) . . . .
O11 C16 C17 C18 72.5(3) . . . .
C15 C16 C17 C18 -168.2(3) . . . .
O7 C17 C18 O12 -60.4(3) . . . .
C16 C17 C18 O12 61.9(3) . . . .
C11 C10 O8 C13 -168.3(3) . . . .
C9 C10 O8 C13 12.7(5) . . . .
O7 C13 O8 C10 64.2(3) . . . .
C14 C13 O8 C10 -172.7(3) . . . .
C16 C15 O10 Na1 -25.8(4) . . . 2_656
C14 C15 O10 Na1 97.4(3) . . . 2_656
C17 C18 O12 Na1 77.8(4) . . . 2_556
C23 O13 C19 O14 65.4(3) . . . .
Na2 O13 C19 O14 -159.00(18) . . . .
C23 O13 C19 C20 -55.8(3) . . . .
Na2 O13 C19 C20 79.8(3) . . . .
O13 C19 C20 O15 -78.7(3) . . . .
O14 C19 C20 O15 157.4(2) . . . .
O13 C19 C20 C21 44.8(3) . . . .
O14 C19 C20 C21 -79.1(3) . . . .
O15 C20 C21 O16 -45.8(4) . . . .
C19 C20 C21 O16 -167.9(3) . . . .
O15 C20 C21 C22 76.4(3) . . . .
C19 C20 C21 C22 -45.7(3) . . . .
O16 C21 C22 O17 -56.0(3) . . . .
C20 C21 C22 O17 178.9(2) . . . .
O16 C21 C22 C23 -179.1(2) . . . .
C20 C21 C22 C23 55.8(3) . . . .
C19 O13 C23 C24 -173.1(2) . . . .
Na2 O13 C23 C24 41.9(2) . . . .
C19 O13 C23 C22 64.9(3) . . . .
Na2 O13 C23 C22 -80.1(2) . . . .
O17 C22 C23 O13 174.7(2) . . . .
C21 C22 C23 O13 -63.9(3) . . . .
O17 C22 C23 C24 56.6(3) . . . .
C21 C22 C23 C24 177.9(3) . . . .
O13 C23 C24 O18 -67.1(3) . . . .
C22 C23 C24 O18 51.3(3) . . . .
O13 C19 O14 C25 79.1(4) . . . .
C20 C19 O14 C25 -156.2(3) . . . .
C22 C21 O16 Na2 44.4(3) . . . 1_455
C20 C21 O16 Na2 168.3(2) . . . 1_455
C21 C22 O17 Na2 40.7(3) . . . 1_455
C23 C22 O17 Na2 161.78(18) . . . 1_455
C23 C24 O18 Na2 54.0(3) . . . .
C19 O14 C25 C30 159.5(3) . . . .
C19 O14 C25 C26 -21.0(6) . . . .
C30 C25 C26 C27 -0.6(7) . . . .
O14 C25 C26 C27 180.0(5) . . . .
C25 C26 C27 C28 2.0(8) . . . .
C26 C27 C28 C29 -2.1(7) . . . .
C26 C27 C28 O21 -179.6(4) . . . .
C27 C28 C29 C30 0.7(6) . . . .
O21 C28 C29 C30 177.9(3) . . . .
O14 C25 C30 C29 178.6(3) . . . .
C26 C25 C30 C29 -0.8(6) . . . .
C28 C29 C30 C25 0.8(5) . . . .
C35 O19 C31 O21 61.9(3) . . . .
C35 O19 C31 C32 -58.2(3) . . . .
O19 C31 C32 O22 -69.5(3) . . . .
O21 C31 C32 O22 168.0(2) . . . .
O19 C31 C32 C33 56.0(3) . . . .
O21 C31 C32 C33 -66.6(3) . . . .
O22 C32 C33 O23 -52.1(3) . . . .
C31 C32 C33 O23 -175.3(2) . . . .
O22 C32 C33 C34 70.8(3) . . . .
C31 C32 C33 C34 -52.5(3) . . . .
O23 C33 C34 O24 -68.8(3) . . . .
C32 C33 C34 O24 169.4(3) . . . .
O23 C33 C34 C35 170.8(2) . . . .
C32 C33 C34 C35 49.0(4) . . . .
C31 O19 C35 C36 176.5(2) . . . .
C31 O19 C35 C34 52.5(3) . . . .
O24 C34 C35 O19 -166.2(3) . . . .
C33 C34 C35 O19 -46.5(4) . . . .
O24 C34 C35 C36 74.4(4) . . . .
C33 C34 C35 C36 -165.9(3) . . . .
O19 C35 C36 O20 -56.4(3) . . . .
C34 C35 C36 O20 66.6(3) . . . .
C35 C36 O20 Na2 72.2(4) . . . 2_645
C29 C28 O21 C31 15.9(5) . . . .
C27 C28 O21 C31 -166.7(4) . . . .
O19 C31 O21 C28 67.5(4) . . . .
C32 C31 O21 C28 -169.6(3) . . . .
C34 C33 O23 Na2 -21.0(4) . . . 2_745
C32 C33 O23 Na2 103.5(3) . . . 2_745
C1A O1A C2A C3A 118.7(10) . . . .
O1A C1A C2A C3A -104.5(11) . . . .
C1B O1B C2B C3B 115.2(15) . . . .
O1B C1B C2B C3B -107.0(12) . . . .
